data_7116600
loop_
_publ_author_name
'Javier J. Concepcion'
'Diane K. Zhong'
'David J. Szalda'
'James T. Muckerman'
'Etsuko Fujita'

_publ_section_title
;
 Mechanism of water oxidation by [Ru(bda)(L)2]: the return of the 'blue
 dimer'
;
_journal_name_full Chem.Commun.
_journal_page_first 4105
_journal_paper_doi 10.1039/C4cc07968J
_journal_volume 51
_journal_year 2015
_chemical_formula_sum 'C30 H20 Cl N4 O8 Ru'
_chemical_formula_weight 701.02
_chemical_name_systematic
; 
 ? 
;
_space_group_IT_number 19
_symmetry_cell_setting orthorhombic
_symmetry_space_group_name_Hall 'P 2ac 2ab'
_symmetry_space_group_name_H-M 'P 21 21 21'
_atom_sites_solution_hydrogens geom
_atom_sites_solution_primary heavy
_atom_sites_solution_secondary difmap
_audit_creation_method SHELXL-97
_audit_update_record
;
2014-10-07 deposited with the CCDC.
2015-02-04 downloaded from the CCDC.
;
_cell_angle_alpha 90.00
_cell_angle_beta 90.00
_cell_angle_gamma 90.00
_cell_formula_units_Z 4
_cell_length_a 7.6696(18)
_cell_length_b 11.321(2)
_cell_length_c 32.206(7)
_cell_measurement_reflns_used 2505
_cell_measurement_temperature 173(2)
_cell_measurement_theta_max 20.13
_cell_measurement_theta_min 2.61
_cell_volume 2796.4(10)
_computing_cell_refinement 'Bruker SAINT'
_computing_data_collection 'Bruker APEX2'
_computing_data_reduction 'Bruker SAINT'
_computing_molecular_graphics 'Bruker SHELXTL'
_computing_publication_material 'Bruker SHELXTL'
_computing_structure_refinement 'SHELXL-97 (Sheldrick, 1997)'
_computing_structure_solution 'SHELXS-97 (Sheldrick, 1990)'
_diffrn_ambient_temperature 173(2)
_diffrn_measured_fraction_theta_full 0.993
_diffrn_measured_fraction_theta_max 0.993
_diffrn_measurement_device_type 'Bruker APEX-II CCD'
_diffrn_measurement_method '\f and \w scans'
_diffrn_radiation_monochromator graphite
_diffrn_radiation_source 'fine-focus sealed tube'
_diffrn_radiation_type MoK\a
_diffrn_radiation_wavelength 0.71073
_diffrn_reflns_av_R_equivalents 0.2025
_diffrn_reflns_av_sigmaI/netI 0.1549
_diffrn_reflns_limit_h_max 9
_diffrn_reflns_limit_h_min -9
_diffrn_reflns_limit_k_max 12
_diffrn_reflns_limit_k_min -13
_diffrn_reflns_limit_l_max 38
_diffrn_reflns_limit_l_min -38
_diffrn_reflns_number 32740
_diffrn_reflns_theta_full 25.00
_diffrn_reflns_theta_max 25.00
_diffrn_reflns_theta_min 2.20
_diffrn_standards_number 0
_exptl_absorpt_coefficient_mu 0.717
_exptl_absorpt_correction_T_max 0.7456
_exptl_absorpt_correction_T_min 0.5351
_exptl_absorpt_correction_type multi-scan
_exptl_absorpt_process_details
; 
      SADABS Version 2007/2 (Sheldrick, Bruker AXS Inc.) 
;
_exptl_crystal_colour yellow
_exptl_crystal_density_diffrn 1.665
_exptl_crystal_density_method 'not measured'
_exptl_crystal_description needle
_exptl_crystal_F_000 1412
_exptl_crystal_size_max 0.40
_exptl_crystal_size_mid 0.07
_exptl_crystal_size_min 0.07
_refine_diff_density_max 1.636
_refine_diff_density_min -1.130
_refine_diff_density_rms 0.137
_refine_ls_abs_structure_details 'Flack H D (1983), Acta Cryst. A39, 876-881'
_refine_ls_abs_structure_Flack -0.02(8)
_refine_ls_extinction_method none
_refine_ls_goodness_of_fit_ref 0.974
_refine_ls_hydrogen_treatment noref
_refine_ls_matrix_type full
_refine_ls_number_parameters 415
_refine_ls_number_reflns 4903
_refine_ls_number_restraints 0
_refine_ls_restrained_S_all 0.974
_refine_ls_R_factor_all 0.1378
_refine_ls_R_factor_gt 0.0745
_refine_ls_shift/su_max 0.002
_refine_ls_shift/su_mean 0.000
_refine_ls_structure_factor_coef Fsqd
_refine_ls_weighting_details 'calc w=1/[\s^2^(Fo^2^)+(0.0883P)^2^+0.0000P] where P=(Fo^2^+2Fc^2^)/3'
_refine_ls_weighting_scheme calc
_refine_ls_wR_factor_gt 0.1497
_refine_ls_wR_factor_ref 0.1693
_reflns_number_gt 3181
_reflns_number_total 4903
_reflns_threshold_expression >2sigma(I)
_cod_data_source_file c4cc07968j2.cif
_cod_data_source_block jc1220
_cod_depositor_comments
;
The following automatic conversions were performed:

'_atom_sites_solution_primary' value 'HEAVY' changed to 'heavy'
according to the built-in table from CIF Core dictionary named
'cif_core.dic' version 2.4.1 from 2010-06-29.

Automatic conversion script
Id: cif_fix_values 2827 2014-09-09 07:05:25Z andrius 
;
_cod_original_cell_volume 2796.3(11)
_cod_original_sg_symbol_H-M P2(1)2(1)2(1)
_cod_database_code 7116600

loop_
_symmetry_equiv_pos_as_xyz
'x, y, z'
'-x+1/2, -y, z+1/2'
'-x, y+1/2, -z+1/2'
'x+1/2, -y+1/2, -z'

loop_
_atom_site_label
_atom_site_type_symbol
_atom_site_fract_x
_atom_site_fract_y
_atom_site_fract_z
_atom_site_U_iso_or_equiv
_atom_site_adp_type
_atom_site_occupancy
_atom_site_symmetry_multiplicity
_atom_site_calc_flag
_atom_site_refinement_flags
Ru1 Ru 0.06966(11) 0.47155(8) 0.09428(2) 0.0258(2) Uani 1 1 d .
N111 N -0.1224(10) 0.4930(7) 0.1344(2) 0.026(2) Uani 1 1 d .
C112 C -0.0952(14) 0.4551(10) 0.1750(3) 0.030(2) Uani 1 1 d .
C113 C -0.2263(17) 0.4796(12) 0.2043(3) 0.046(3) Uani 1 1 d .
H113 H -0.2163 0.4498 0.2317 0.056 Uiso 1 1 calc R
C114 C -0.3670(16) 0.5453(12) 0.1936(3) 0.045(3) Uani 1 1 d .
H114 H -0.4515 0.5664 0.2138 0.054 Uiso 1 1 calc R
C115 C -0.3871(15) 0.5833(10) 0.1507(3) 0.037(3) Uani 1 1 d .
H115 H -0.4872 0.6266 0.1423 0.044 Uiso 1 1 calc R
C116 C -0.2623(15) 0.5561(9) 0.1232(3) 0.029(3) Uani 1 1 d .
N121 N 0.1699(12) 0.3984(7) 0.1441(2) 0.028(2) Uani 1 1 d .
C122 C 0.0676(17) 0.3955(9) 0.1808(3) 0.036(3) Uani 1 1 d .
C123 C 0.1345(16) 0.3359(10) 0.2149(3) 0.036(3) Uani 1 1 d .
H123 H 0.0676 0.3293 0.2396 0.043 Uiso 1 1 calc R
C124 C 0.2989(19) 0.2863(12) 0.2128(4) 0.049(4) Uani 1 1 d .
H124 H 0.3450 0.2468 0.2364 0.059 Uiso 1 1 calc R
C125 C 0.3983(17) 0.2931(9) 0.1766(3) 0.037(3) Uani 1 1 d .
H125 H 0.5112 0.2589 0.1753 0.045 Uiso 1 1 calc R
C126 C 0.3283(14) 0.3509(9) 0.1428(3) 0.027(3) Uani 1 1 d .
C117 C -0.2599(17) 0.5816(11) 0.0760(4) 0.035(3) Uani 1 1 d .
O171 O -0.1208(9) 0.5445(7) 0.0579(2) 0.0369(19) Uani 1 1 d .
O172 O -0.3786(11) 0.6377(7) 0.0614(2) 0.042(2) Uani 1 1 d .
C127 C 0.4177(19) 0.3708(9) 0.1005(3) 0.038(3) Uani 1 1 d .
O271 O 0.3172(10) 0.4296(7) 0.0756(2) 0.0350(19) Uani 1 1 d .
O272 O 0.5608(11) 0.3342(6) 0.0938(3) 0.0454(18) Uani 1 1 d .
N131 N 0.0001(11) 0.3055(7) 0.0738(3) 0.030(2) Uani 1 1 d .
C132 C -0.0778(14) 0.2221(8) 0.0946(4) 0.033(2) Uani 1 1 d .
H132 H -0.1118 0.2385 0.1224 0.039 Uiso 1 1 calc R
C133 C -0.0690(17) 0.0850(10) 0.0361(3) 0.035(3) Uani 1 1 d .
C134 C -0.1148(14) 0.1086(9) 0.0785(3) 0.031(3) Uani 1 1 d .
C135 C 0.0051(15) 0.1770(10) 0.0137(4) 0.039(3) Uani 1 1 d .
H135 H 0.0310 0.1667 -0.0149 0.047 Uiso 1 1 calc R
C136 C 0.0401(14) 0.2801(10) 0.0323(3) 0.030(3) Uani 1 1 d .
H136 H 0.0955 0.3399 0.0163 0.037 Uiso 1 1 calc R
C137 C -0.1906(15) 0.0179(11) 0.1038(3) 0.039(3) Uani 1 1 d .
H137 H -0.2165 0.0322 0.1322 0.046 Uiso 1 1 calc R
C138 C -0.2247(16) -0.0889(11) 0.0864(4) 0.048(3) Uani 1 1 d .
H138 H -0.2771 -0.1494 0.1026 0.057 Uiso 1 1 calc R
C139 C -0.1833(17) -0.1104(12) 0.0449(4) 0.046(3) Uani 1 1 d .
H139 H -0.2086 -0.1858 0.0334 0.055 Uiso 1 1 calc R
C130 C -0.1073(14) -0.0261(12) 0.0203(3) 0.041(3) Uani 1 1 d .
H130 H -0.0807 -0.0439 -0.0079 0.049 Uiso 1 1 calc R
N141 N 0.1540(12) 0.6435(8) 0.1072(3) 0.032(2) Uani 1 1 d .
C142 C 0.1999(15) 0.7095(10) 0.0756(4) 0.035(3) Uani 1 1 d .
H142 H 0.1918 0.6766 0.0485 0.041 Uiso 1 1 calc R
C143 C 0.2608(14) 0.8267(10) 0.0796(3) 0.032(3) Uani 1 1 d .
C144 C 0.2664(17) 0.8748(11) 0.1201(4) 0.043(3) Uani 1 1 d .
C145 C 0.2121(19) 0.8070(11) 0.1520(3) 0.047(4) Uani 1 1 d .
H145 H 0.2122 0.8388 0.1793 0.057 Uiso 1 1 calc R
C146 C 0.1567(17) 0.6931(11) 0.1460(3) 0.040(3) Uani 1 1 d .
H146 H 0.1195 0.6477 0.1692 0.048 Uiso 1 1 calc R
C147 C 0.3110(18) 0.8925(11) 0.0446(4) 0.048(4) Uani 1 1 d .
H147 H 0.3082 0.8583 0.0177 0.058 Uiso 1 1 calc R
C148 C 0.3634(17) 1.0060(11) 0.0499(4) 0.059(4) Uani 1 1 d .
H148 H 0.3930 1.0524 0.0264 0.071 Uiso 1 1 calc R
C149 C 0.3747(17) 1.0561(10) 0.0901(5) 0.059(4) Uani 1 1 d .
H149 H 0.4175 1.1344 0.0932 0.071 Uiso 1 1 calc R
C140 C 0.3259(17) 0.9948(13) 0.1237(5) 0.066(4) Uani 1 1 d .
H140 H 0.3306 1.0311 0.1503 0.079 Uiso 1 1 calc R
Cl1 Cl -0.2157(5) 0.1140(3) 0.22657(10) 0.0603(11) Uani 1 1 d .
O11 O -0.2020(12) 0.1906(7) 0.1920(2) 0.053(2) Uani 1 1 d .
O12 O -0.3474(14) 0.0335(10) 0.2232(3) 0.096(4) Uani 1 1 d .
O13B O -0.188(8) 0.146(3) 0.2621(6) 0.141(16) Uani 0.50 1 d P
O13A O -0.316(4) 0.209(3) 0.2546(6) 0.093(9) Uani 0.50 1 d P
O14A O -0.063(3) 0.095(3) 0.2464(10) 0.085(8) Uani 0.50 1 d P
O14B O -0.060(4) 0.026(2) 0.2149(7) 0.108(9) Uani 0.50 1 d P

loop_
_atom_site_aniso_label
_atom_site_aniso_U_11
_atom_site_aniso_U_22
_atom_site_aniso_U_33
_atom_site_aniso_U_23
_atom_site_aniso_U_13
_atom_site_aniso_U_12
Ru1 0.0289(4) 0.0309(4) 0.0175(3) 0.0005(4) -0.0011(4) -0.0021(5)
N111 0.033(5) 0.030(6) 0.014(4) -0.018(4) 0.009(3) -0.005(4)
C112 0.026(6) 0.033(6) 0.031(5) -0.006(5) -0.001(5) -0.008(6)
C113 0.055(8) 0.064(8) 0.020(5) -0.017(7) 0.016(5) -0.023(8)
C114 0.045(8) 0.064(9) 0.027(6) -0.015(7) 0.022(5) -0.016(7)
C115 0.031(8) 0.038(6) 0.043(7) -0.016(6) -0.006(5) -0.009(5)
C116 0.028(6) 0.033(7) 0.025(5) -0.012(5) 0.004(5) 0.008(5)
N121 0.039(6) 0.027(5) 0.019(5) 0.003(4) -0.012(4) -0.005(5)
C122 0.043(7) 0.046(7) 0.019(5) -0.004(5) 0.008(6) -0.012(7)
C123 0.045(8) 0.052(7) 0.010(5) 0.009(5) -0.003(5) -0.011(6)
C124 0.059(10) 0.067(9) 0.022(6) 0.017(7) -0.018(6) -0.012(8)
C125 0.049(9) 0.028(6) 0.035(6) 0.004(5) -0.026(6) -0.007(6)
C126 0.021(6) 0.031(6) 0.029(6) -0.007(5) -0.012(5) 0.008(5)
C117 0.030(7) 0.034(7) 0.041(6) 0.006(6) -0.004(6) -0.004(6)
O171 0.031(5) 0.051(5) 0.028(4) 0.016(4) -0.005(3) -0.006(4)
O172 0.052(6) 0.034(4) 0.040(4) 0.002(4) -0.017(4) -0.007(4)
C127 0.046(8) 0.027(6) 0.040(7) 0.000(6) -0.012(7) -0.015(6)
O271 0.028(4) 0.047(5) 0.030(4) -0.005(4) 0.001(3) 0.000(4)
O272 0.030(4) 0.045(4) 0.061(5) -0.001(5) -0.009(6) 0.002(4)
N131 0.032(5) 0.025(5) 0.034(5) 0.003(4) 0.007(4) -0.010(4)
C132 0.025(5) 0.040(6) 0.032(5) -0.007(6) -0.013(7) -0.004(5)
C133 0.033(6) 0.042(6) 0.031(5) -0.010(6) -0.008(6) 0.005(7)
C134 0.034(7) 0.038(6) 0.021(5) -0.002(5) -0.002(4) -0.014(5)
C135 0.052(8) 0.038(7) 0.029(6) -0.005(6) 0.004(5) -0.002(6)
C136 0.024(7) 0.047(7) 0.021(5) 0.004(5) 0.008(5) 0.002(5)
C137 0.055(7) 0.034(6) 0.027(6) 0.003(6) -0.001(5) -0.010(6)
C138 0.051(8) 0.037(7) 0.055(9) 0.008(7) 0.001(7) -0.015(6)
C139 0.057(9) 0.047(8) 0.035(7) -0.016(7) -0.002(6) -0.007(7)
C130 0.049(8) 0.047(6) 0.026(5) -0.002(7) 0.002(5) -0.009(7)
N141 0.040(6) 0.026(5) 0.029(5) 0.014(5) 0.007(4) 0.006(4)
C142 0.027(7) 0.046(8) 0.030(6) -0.004(6) 0.000(5) 0.003(6)
C143 0.021(6) 0.045(7) 0.031(6) 0.011(6) 0.000(5) 0.007(5)
C144 0.046(8) 0.041(7) 0.041(8) -0.010(7) -0.003(6) -0.003(6)
C145 0.086(11) 0.045(8) 0.010(5) -0.011(6) -0.002(6) -0.016(7)
C146 0.052(9) 0.046(8) 0.022(6) -0.008(6) 0.005(6) 0.003(6)
C147 0.059(9) 0.043(8) 0.043(8) 0.015(7) 0.005(7) -0.008(7)
C148 0.080(11) 0.042(9) 0.056(8) 0.020(7) -0.003(7) -0.008(7)
C149 0.076(10) 0.032(8) 0.071(10) -0.026(8) 0.005(8) -0.009(6)
C140 0.056(9) 0.073(13) 0.069(10) -0.004(9) 0.018(8) -0.015(8)
Cl1 0.068(3) 0.078(3) 0.0348(18) 0.0249(19) -0.0128(17) -0.019(2)
O11 0.071(6) 0.063(6) 0.027(4) 0.021(4) -0.005(4) -0.002(5)
O12 0.108(9) 0.082(7) 0.099(8) 0.030(7) -0.012(7) -0.058(7)
O13B 0.29(6) 0.13(3) 0.007(11) -0.002(15) -0.04(2) -0.01(3)
O13A 0.12(2) 0.15(2) 0.015(10) -0.007(13) 0.009(11) 0.054(18)
O14A 0.046(14) 0.11(2) 0.10(2) 0.045(18) -0.001(16) 0.004(15)
O14B 0.14(2) 0.123(19) 0.062(13) 0.057(15) 0.021(15) 0.099(19)

loop_
_atom_type_symbol
_atom_type_description
_atom_type_scat_dispersion_real
_atom_type_scat_dispersion_imag
_atom_type_scat_source
C C 0.0033 0.0016 'International Tables Vol C Tables 4.2.6.8 and 6.1.1.4'
H H 0.0000 0.0000 'International Tables Vol C Tables 4.2.6.8 and 6.1.1.4'
N N 0.0061 0.0033 'International Tables Vol C Tables 4.2.6.8 and 6.1.1.4'
O O 0.0106 0.0060 'International Tables Vol C Tables 4.2.6.8 and 6.1.1.4'
Cl Cl 0.1484 0.1585 'International Tables Vol C Tables 4.2.6.8 and 6.1.1.4'
Ru Ru -1.2594 0.8363 'International Tables Vol C Tables 4.2.6.8 and 6.1.1.4'

loop_
_geom_angle_atom_site_label_1
_geom_angle_atom_site_label_2
_geom_angle_atom_site_label_3
_geom_angle
N121 Ru1 N111 79.0(4)
N121 Ru1 O171 156.6(3)
N111 Ru1 O171 78.0(3)
N121 Ru1 O271 77.2(3)
N111 Ru1 O271 155.8(3)
O171 Ru1 O271 126.0(3)
N121 Ru1 N131 88.8(3)
N111 Ru1 N131 97.4(3)
O171 Ru1 N131 90.0(3)
O271 Ru1 N131 86.3(3)
N121 Ru1 N141 96.2(3)
N111 Ru1 N141 89.2(3)
O171 Ru1 N141 87.7(3)
O271 Ru1 N141 89.3(3)
N131 Ru1 N141 172.4(3)
C116 N111 C112 122.5(8)
C116 N111 Ru1 119.2(6)
C112 N111 Ru1 117.7(6)
N111 C112 C113 117.5(10)
N111 C112 C122 113.4(8)
C113 C112 C122 129.1(10)
C114 C113 C112 120.5(11)
C114 C113 H113 119.8
C112 C113 H113 119.8
C113 C114 C115 119.2(10)
C113 C114 H114 120.4
C115 C114 H114 120.4
C116 C115 C114 119.0(11)
C116 C115 H115 120.5
C114 C115 H115 120.5
N111 C116 C115 121.1(10)
N111 C116 C117 110.8(9)
C115 C116 C117 128.0(11)
C126 N121 C122 121.5(9)
C126 N121 Ru1 120.2(7)
C122 N121 Ru1 118.3(8)
C123 C122 N121 117.8(11)
C123 C122 C112 130.8(10)
N121 C122 C112 111.4(9)
C124 C123 C122 119.7(11)
C124 C123 H123 120.2
C122 C123 H123 120.2
C123 C124 C125 121.1(11)
C123 C124 H124 119.4
C125 C124 H124 119.4
C126 C125 C124 118.2(12)
C126 C125 H125 120.9
C124 C125 H125 120.9
N121 C126 C125 121.5(11)
N121 C126 C127 112.0(9)
C125 C126 C127 126.4(11)
O172 C117 O171 128.5(11)
O172 C117 C116 118.3(11)
O171 C117 C116 113.1(11)
C117 O171 Ru1 117.8(7)
O272 C127 O271 127.8(11)
O272 C127 C126 121.3(11)
O271 C127 C126 110.9(11)
C127 O271 Ru1 119.3(8)
C132 N131 C136 116.3(9)
C132 N131 Ru1 127.9(7)
C136 N131 Ru1 115.8(7)
N131 C132 C134 124.0(10)
N131 C132 H132 118.0
C134 C132 H132 118.0
C135 C133 C130 125.0(10)
C135 C133 C134 117.1(10)
C130 C133 C134 117.8(10)
C132 C134 C133 118.1(10)
C132 C134 C137 121.5(10)
C133 C134 C137 120.4(10)
C136 C135 C133 120.2(10)
C136 C135 H135 119.9
C133 C135 H135 119.9
C135 C136 N131 124.2(10)
C135 C136 H136 117.9
N131 C136 H136 117.9
C138 C137 C134 118.7(10)
C138 C137 H137 120.6
C134 C137 H137 120.6
C137 C138 C139 120.5(12)
C137 C138 H138 119.7
C139 C138 H138 119.7
C130 C139 C138 122.0(12)
C130 C139 H139 119.0
C138 C139 H139 119.0
C139 C130 C133 120.5(11)
C139 C130 H130 119.8
C133 C130 H130 119.8
C142 N141 C146 118.1(9)
C142 N141 Ru1 117.2(7)
C146 N141 Ru1 124.6(7)
N141 C142 C143 123.6(11)
N141 C142 H142 118.2
C143 C142 H142 118.2
C147 C143 C142 121.1(11)
C147 C143 C144 121.8(11)
C142 C143 C144 117.0(10)
C145 C144 C143 118.3(11)
C145 C144 C140 125.0(11)
C143 C144 C140 116.7(12)
C144 C145 C146 121.6(10)
C144 C145 H145 119.2
C146 C145 H145 119.2
N141 C146 C145 121.3(11)
N141 C146 H146 119.4
C145 C146 H146 119.4
C148 C147 C143 118.7(13)
C148 C147 H147 120.6
C143 C147 H147 120.6
C147 C148 C149 121.0(13)
C147 C148 H148 119.5
C149 C148 H148 119.5
C140 C149 C148 120.9(11)
C140 C149 H149 119.5
C148 C149 H149 119.5
C149 C140 C144 120.8(13)
C149 C140 H140 119.6
C144 C140 H140 119.6
O13B Cl1 O14A 57(2)
O13B Cl1 O12 114(2)
O14A Cl1 O12 125.1(13)
O13B Cl1 O11 122.9(15)
O14A Cl1 O11 113.9(11)
O12 Cl1 O11 113.6(6)
O13B Cl1 O13A 50(2)
O14A Cl1 O13A 104.6(18)
O12 Cl1 O13A 98.1(13)
O11 Cl1 O13A 93.8(10)
O13B Cl1 O14B 106(3)
O14A Cl1 O14B 50.9(15)
O12 Cl1 O14B 96.7(13)
O11 Cl1 O14B 98.1(8)
O13A Cl1 O14B 155.4(14)
O14A O13B Cl1 67(2)
O14A O13B O13A 144(3)
Cl1 O13B O13A 81(3)
O13B O13A Cl1 48.7(14)
O13B O14A O14B 129(3)
O13B O14A Cl1 56.4(17)
O14B O14A Cl1 75(2)
O14A O14B Cl1 54.5(13)

loop_
_geom_bond_atom_site_label_1
_geom_bond_atom_site_label_2
_geom_bond_distance
Ru1 N121 1.964(8)
Ru1 N111 1.974(7)
Ru1 O171 2.046(7)
Ru1 O271 2.047(7)
Ru1 N131 2.062(8)
Ru1 N141 2.093(9)
N111 C116 1.338(12)
N111 C112 1.393(12)
C112 C113 1.405(14)
C112 C122 1.431(16)
C113 C114 1.356(16)
C113 H113 0.9500
C114 C115 1.454(16)
C114 H114 0.9500
C115 C116 1.341(14)
C115 H115 0.9500
C116 C117 1.547(14)
N121 C126 1.329(13)
N121 C122 1.417(13)
C122 C123 1.389(15)
C123 C124 1.382(17)
C123 H123 0.9500
C124 C125 1.395(16)
C124 H124 0.9500
C125 C126 1.378(14)
C125 H125 0.9500
C126 C127 1.542(15)
C117 O172 1.206(13)
C117 O171 1.286(13)
C127 O272 1.194(14)
C127 O271 1.296(13)
N131 C132 1.304(12)
N131 C136 1.401(13)
C132 C134 1.415(13)
C132 H132 0.9500
C133 C135 1.389(15)
C133 C130 1.390(15)
C133 C134 1.433(14)
C134 C137 1.435(14)
C135 C136 1.339(14)
C135 H135 0.9500
C136 H136 0.9500
C137 C138 1.358(15)
C137 H137 0.9500
C138 C139 1.393(16)
C138 H138 0.9500
C139 C130 1.371(16)
C139 H139 0.9500
C130 H130 0.9500
N141 C142 1.311(13)
N141 C146 1.368(13)
C142 C143 1.413(15)
C142 H142 0.9500
C143 C147 1.404(15)
C143 C144 1.415(14)
C144 C145 1.350(16)
C144 C140 1.438(18)
C145 C146 1.371(16)
C145 H145 0.9500
C146 H146 0.9500
C147 C148 1.357(17)
C147 H147 0.9500
C148 C149 1.414(18)
C148 H148 0.9500
C149 C140 1.341(17)
C149 H149 0.9500
C140 H140 0.9500
Cl1 O13B 1.22(2)
Cl1 O14A 1.35(2)
Cl1 O12 1.365(10)
Cl1 O11 1.415(8)
Cl1 O13A 1.60(2)
Cl1 O14B 1.60(2)
O13B O14A 1.22(5)
O13B O13A 1.24(5)
O14A O14B 1.29(4)
